data_4516437
loop_
_publ_author_name
'Lei, Xiao-Wu'
'Yue, Cheng-Yang'
'Zhao, Jian-Qiang'
'Han, Yong-Fang'
'Yang, Jiang-Tao'
'Meng, Rong-Rong'
'Gao, Chuan-Sheng'
'Ding, Hao'
'Wang, Chun-Yan'
'Chen, Wan-Dong'

_publ_section_title
;
 Low-Dimensional Hybrid Cuprous Halides Directed by Transition Metal
 Complex: Syntheses, Crystal Structures, and Photocatalytic Properties
;
_journal_issue 11
_journal_name_full 'Crystal Growth &amp; Design'
_journal_page_first 5416
_journal_paper_doi 10.1021/acs.cgd.5b01037
_journal_volume 15
_journal_year 2015
_chemical_formula_sum 'C30 H24 Co Cu5 I7 N6'
_chemical_formula_weight 1733.48
_space_group_IT_number 19
_space_group_name_Hall 'P 2ac 2ab'
_space_group_name_H-M_alt 'P 21 21 21'
_symmetry_cell_setting orthorhombic
_symmetry_space_group_name_H-M 'P 21 21 21'
_atom_sites_solution_hydrogens geom
_atom_sites_solution_primary direct
_atom_sites_solution_secondary difmap
_audit_creation_method SHELXL-97
_cell_angle_alpha 90.00
_cell_angle_beta 90.00
_cell_angle_gamma 90.00
_cell_formula_units_Z 4
_cell_length_a 13.5177(12)
_cell_length_b 13.8827(13)
_cell_length_c 23.867(2)
_cell_measurement_temperature 296(2)
_cell_volume 4478.9(7)
_computing_cell_refinement 'APEX2 Software Suite (Bruker,2005)'
_computing_data_collection 'APEX2 Software Suite (Bruker,2005)'
_computing_data_reduction 'APEX2 Software Suite (Bruker,2005)'
_computing_structure_refinement 'SHELXL-97 (Sheldrick, 2008)'
_computing_structure_solution 'SHELXS-97 (Sheldrick, 2008)'
_diffrn_ambient_temperature 293(2)
_diffrn_measured_fraction_theta_full 0.997
_diffrn_measured_fraction_theta_max 0.997
_diffrn_measurement_device_type 'Bruker SMART CCD area detector'
_diffrn_measurement_method 'phi and omega scans'
_diffrn_radiation_monochromator graphite
_diffrn_radiation_source 'fine-focus sealed tube'
_diffrn_radiation_type MoK\a
_diffrn_radiation_wavelength 0.71073
_diffrn_reflns_av_R_equivalents 0.0367
_diffrn_reflns_av_sigmaI/netI 0.0283
_diffrn_reflns_limit_h_max 17
_diffrn_reflns_limit_h_min -17
_diffrn_reflns_limit_k_max 18
_diffrn_reflns_limit_k_min -18
_diffrn_reflns_limit_l_max 30
_diffrn_reflns_limit_l_min -31
_diffrn_reflns_number 52362
_diffrn_reflns_theta_full 27.58
_diffrn_reflns_theta_max 27.58
_diffrn_reflns_theta_min 1.70
_exptl_absorpt_coefficient_mu 7.546
_exptl_absorpt_correction_T_max 0.4404
_exptl_absorpt_correction_T_min 0.3973
_exptl_absorpt_correction_type multi-scan
_exptl_absorpt_process_details 'SADABS; Bruker, 2000'
_exptl_crystal_colour 'dark red'
_exptl_crystal_density_diffrn 2.571
_exptl_crystal_density_method 'not measured'
_exptl_crystal_description block
_exptl_crystal_F_000 3156
_exptl_crystal_size_max 0.15
_exptl_crystal_size_mid 0.15
_exptl_crystal_size_min 0.13
_refine_diff_density_max 3.091
_refine_diff_density_min -1.635
_refine_diff_density_rms 0.240
_refine_ls_abs_structure_details 'Flack H D (1983), Acta Cryst. A39, 876-881'
_refine_ls_abs_structure_Flack 0.00
_refine_ls_extinction_coef 0
_refine_ls_extinction_method SHELXL
_refine_ls_goodness_of_fit_ref 1.138
_refine_ls_hydrogen_treatment mixed
_refine_ls_matrix_type full
_refine_ls_number_parameters 442
_refine_ls_number_reflns 10294
_refine_ls_number_restraints 1
_refine_ls_restrained_S_all 1.138
_refine_ls_R_factor_all 0.0567
_refine_ls_R_factor_gt 0.0505
_refine_ls_shift/su_max 0.034
_refine_ls_shift/su_mean 0.002
_refine_ls_structure_factor_coef Fsqd
_refine_ls_weighting_details 'calc w=1/[\s^2^(Fo^2^)+(0.0794P)^2^+24.0478P] where P=(Fo^2^+2Fc^2^)/3'
_refine_ls_weighting_scheme calc
_refine_ls_wR_factor_gt 0.1464
_refine_ls_wR_factor_ref 0.1503
_reflns_number_gt 9258
_reflns_number_total 10294
_reflns_threshold_expression >2sigma(I)
_cod_data_source_file cg5b01037_si_003.cif
_cod_data_source_block C30N6H24CoCu5I7
_cod_original_cell_volume 4479.0(7)
_cod_original_sg_symbol_H-M P212121
_cod_database_code 4516437

loop_
_symmetry_equiv_pos_as_xyz
'x, y, z'
'-x+1/2, -y, z+1/2'
'-x, y+1/2, -z+1/2'
'x+1/2, -y+1/2, -z'

loop_
_atom_site_label
_atom_site_type_symbol
_atom_site_fract_x
_atom_site_fract_y
_atom_site_fract_z
_atom_site_U_iso_or_equiv
_atom_site_adp_type
_atom_site_occupancy
_atom_site_symmetry_multiplicity
_atom_site_calc_flag
_atom_site_refinement_flags
I7 I 0.51436(5) 0.75153(6) 0.01039(3) 0.03850(16) Uani 1 1 d .
I6 I 0.76586(6) 0.57955(6) -0.03987(3) 0.04201(17) Uani 1 1 d .
I5 I 0.76117(6) 0.77226(6) 0.10702(3) 0.04664(19) Uani 1 1 d .
I4 I 0.60272(6) 0.71985(6) -0.17115(3) 0.04488(18) Uani 1 1 d .
I3 I 0.76711(7) 0.90791(6) -0.05813(4) 0.04759(19) Uani 1 1 d .
I2 I 0.46308(7) 0.97479(6) -0.10984(4) 0.0521(2) Uani 1 1 d .
I1 I 0.46301(8) 0.48329(8) -0.07440(5) 0.0632(3) Uani 1 1 d .
Co1 Co 0.89256(11) 1.22418(11) -0.16297(6) 0.0343(3) Uani 1 1 d .
Cu5 Cu 0.71703(13) 0.75053(13) -0.00471(8) 0.0546(4) Uani 1 1 d .
Cu4 Cu 0.37235(18) 0.84604(17) -0.04783(9) 0.0717(6) Uani 1 1 d .
Cu3 Cu 0.58313(16) 0.63154(16) -0.07533(9) 0.0660(5) Uani 1 1 d .
Cu2 Cu 0.58919(17) 0.83614(15) -0.08633(8) 0.0641(5) Uani 1 1 d .
Cu1 Cu 0.36993(19) 0.63046(18) -0.03602(10) 0.0754(6) Uani 1 1 d .
N3 N 0.7756(8) 1.3078(7) -0.1931(4) 0.041(2) Uani 1 1 d .
N5 N 0.9769(7) 1.2251(8) -0.2377(4) 0.041(2) Uani 1 1 d .
C16 C 0.7207(9) 1.1584(9) -0.2303(5) 0.041(3) Uani 1 1 d .
N4 N 0.7957(8) 1.1206(7) -0.1999(4) 0.040(2) Uani 1 1 d .
N2 N 0.8344(9) 1.2364(8) -0.0815(4) 0.048(2) Uani 1 1 d .
N6 N 1.0046(9) 1.1241(8) -0.1440(4) 0.046(2) Uani 1 1 d .
N1 N 0.9762(9) 1.3416(9) -0.1261(4) 0.050(3) Uani 1 1 d .
C25 C 1.0579(9) 1.1721(9) -0.2376(5) 0.044(3) Uani 1 1 d .
C15 C 0.7069(8) 1.2621(9) -0.2245(5) 0.041(3) Uani 1 1 d .
C22 C 1.0192(11) 1.2775(13) -0.3285(6) 0.061(4) Uani 1 1 d .
H22 H 1.0075 1.3174 -0.3591 0.073 Uiso 1 1 calc .
C17 C 0.6621(10) 1.1015(11) -0.2626(6) 0.049(3) Uani 1 1 d .
H17 H 0.6136 1.1295 -0.2850 0.059 Uiso 1 1 calc .
C11 C 0.7637(10) 1.4029(9) -0.1804(6) 0.048(3) Uani 1 1 d .
H11 H 0.8104 1.4340 -0.1582 0.058 Uiso 1 1 calc .
C14 C 0.6283(12) 1.3123(12) -0.2495(6) 0.061(4) Uani 1 1 d .
H14 H 0.5839 1.2807 -0.2729 0.073 Uiso 1 1 calc .
C26 C 1.0741(9) 1.1125(10) -0.1844(6) 0.047(3) Uani 1 1 d .
C6 C 0.8728(13) 1.3070(11) -0.0497(5) 0.061(4) Uani 1 1 d .
C3 C 1.0717(14) 1.4861(13) -0.0721(8) 0.074(5) Uani 1 1 d .
H3 H 1.1060 1.5329 -0.0521 0.089 Uiso 1 1 calc .
C13 C 0.6179(12) 1.4110(13) -0.2383(6) 0.063(4) Uani 1 1 d .
H13 H 0.5689 1.4470 -0.2559 0.076 Uiso 1 1 calc .
C21 C 0.9547(10) 1.2775(11) -0.2835(5) 0.050(3) Uani 1 1 d .
H21 H 0.8966 1.3133 -0.2849 0.060 Uiso 1 1 calc .
C19 C 0.7509(11) 0.9639(9) -0.2325(7) 0.055(3) Uani 1 1 d .
H19 H 0.7638 0.8981 -0.2335 0.066 Uiso 1 1 calc .
C20 C 0.8071(10) 1.0241(9) -0.2017(5) 0.044(3) Uani 1 1 d .
H20 H 0.8572 0.9971 -0.1801 0.053 Uiso 1 1 calc .
C4 C 1.0025(13) 1.4375(12) -0.0486(7) 0.064(4) Uani 1 1 d .
H4 H 0.9852 1.4534 -0.0121 0.077 Uiso 1 1 calc .
C1 C 1.0419(15) 1.3928(12) -0.1520(8) 0.071(5) Uani 1 1 d .
H1 H 1.0544 1.3778 -0.1893 0.085 Uiso 1 1 calc .
C23 C 1.0993(12) 1.2190(16) -0.3277(9) 0.080(5) Uani 1 1 d .
H23 H 1.1370 1.2118 -0.3601 0.096 Uiso 1 1 calc .
C29 C 1.0931(10) 1.0144(14) -0.0842(7) 0.065(4) Uani 1 1 d .
H29 H 1.0990 0.9823 -0.0501 0.078 Uiso 1 1 calc .
C12 C 0.6827(12) 1.4538(9) -0.2003(7) 0.057(4) Uani 1 1 d .
H12 H 0.6716 1.5166 -0.1882 0.069 Uiso 1 1 calc .
C5 C 0.9532(9) 1.3647(10) -0.0736(5) 0.044(3) Uani 1 1 d .
C18 C 0.6734(10) 1.0034(12) -0.2627(6) 0.057(4) Uani 1 1 d .
H18 H 0.6300 0.9642 -0.2826 0.069 Uiso 1 1 calc .
C24 C 1.1253(14) 1.1715(14) -0.2813(8) 0.077(5) Uani 1 1 d .
H24 H 1.1856 1.1397 -0.2784 0.092 Uiso 1 1 calc .
C30 C 1.0114(11) 1.0767(12) -0.0953(7) 0.061(4) Uani 1 1 d .
H30 H 0.9622 1.0845 -0.0684 0.074 Uiso 1 1 calc .
C28 C 1.1591(16) 1.0042(14) -0.1236(10) 0.093(7) Uani 1 1 d .
H28 H 1.2131 0.9642 -0.1171 0.111 Uiso 1 1 calc .
C7 C 0.8257(17) 1.3312(14) 0.0029(7) 0.077(5) Uani 1 1 d .
H7 H 0.8442 1.3860 0.0227 0.092 Uiso 1 1 calc .
C27 C 1.1516(12) 1.0523(12) -0.1768(8) 0.066(4) Uani 1 1 d .
H27 H 1.1983 1.0424 -0.2049 0.079 Uiso 1 1 calc .
C9 C 0.7132(19) 1.1912(17) -0.0121(9) 0.094(7) Uani 1 1 d U
H9 H 0.6627 1.1511 0.0003 0.113 Uiso 1 1 calc .
C8 C 0.7568(18) 1.275(2) 0.0218(8) 0.103(7) Uani 1 1 d U
H8 H 0.7328 1.2854 0.0578 0.124 Uiso 1 1 calc .
C10 C 0.7583(15) 1.1838(11) -0.0624(7) 0.071(5) Uani 1 1 d .
H10 H 0.7337 1.1370 -0.0866 0.085 Uiso 1 1 calc .
C2 C 1.0952(15) 1.4679(13) -0.1286(9) 0.080(5) Uani 1 1 d .
H2 H 1.1422 1.5031 -0.1484 0.095 Uiso 1 1 calc .

loop_
_atom_site_aniso_label
_atom_site_aniso_U_11
_atom_site_aniso_U_22
_atom_site_aniso_U_33
_atom_site_aniso_U_23
_atom_site_aniso_U_13
_atom_site_aniso_U_12
I7 0.0278(3) 0.0495(4) 0.0382(3) -0.0002(3) -0.0001(3) 0.0016(3)
I6 0.0348(4) 0.0438(4) 0.0474(4) -0.0026(3) -0.0044(3) 0.0040(3)
I5 0.0406(4) 0.0606(5) 0.0388(4) -0.0017(3) 0.0021(3) -0.0005(3)
I4 0.0448(4) 0.0503(4) 0.0395(4) -0.0040(3) -0.0048(3) 0.0098(3)
I3 0.0463(4) 0.0467(4) 0.0497(4) 0.0102(3) -0.0046(3) -0.0061(4)
I2 0.0591(5) 0.0491(4) 0.0481(4) -0.0003(4) 0.0000(4) 0.0124(4)
I1 0.0566(5) 0.0564(5) 0.0764(7) -0.0146(5) 0.0028(5) -0.0026(4)
Co1 0.0328(7) 0.0385(7) 0.0317(7) -0.0025(6) -0.0018(6) 0.0041(6)
Cu5 0.0552(9) 0.0496(9) 0.0590(9) 0.0030(7) 0.0004(7) 0.0000(7)
Cu4 0.0728(14) 0.0742(13) 0.0681(12) 0.0086(10) -0.0116(10) -0.0076(11)
Cu3 0.0618(12) 0.0743(12) 0.0619(11) 0.0083(9) -0.0015(9) -0.0042(10)
Cu2 0.0658(12) 0.0647(11) 0.0618(11) -0.0107(9) -0.0067(9) 0.0138(9)
Cu1 0.0801(15) 0.0803(14) 0.0658(12) -0.0024(10) -0.0007(11) 0.0218(12)
N3 0.040(5) 0.039(5) 0.042(5) 0.001(4) -0.008(4) 0.005(4)
N5 0.039(5) 0.051(6) 0.034(4) 0.000(4) 0.000(4) 0.007(4)
C16 0.046(7) 0.047(6) 0.030(5) -0.004(4) -0.002(5) -0.001(5)
N4 0.037(5) 0.038(5) 0.044(5) -0.001(4) 0.002(4) -0.002(4)
N2 0.061(7) 0.049(6) 0.035(5) 0.001(4) 0.007(5) 0.002(5)
N6 0.053(6) 0.045(5) 0.039(5) -0.004(4) -0.009(5) 0.002(5)
N1 0.054(7) 0.057(6) 0.040(5) -0.007(5) -0.015(5) 0.014(5)
C25 0.036(6) 0.044(6) 0.052(7) -0.006(5) 0.005(5) 0.004(5)
C15 0.036(5) 0.052(7) 0.033(5) -0.002(5) 0.004(4) 0.008(5)
C22 0.045(7) 0.091(11) 0.046(7) 0.011(7) -0.005(6) 0.005(7)
C17 0.035(6) 0.066(9) 0.046(7) 0.000(6) 0.002(5) -0.007(6)
C11 0.047(7) 0.045(6) 0.052(7) -0.004(5) -0.008(6) 0.012(6)
C14 0.060(9) 0.066(9) 0.056(8) 0.011(7) -0.024(7) 0.005(7)
C26 0.035(6) 0.054(7) 0.053(7) -0.002(6) -0.010(5) -0.003(5)
C6 0.089(11) 0.068(9) 0.027(5) -0.006(5) -0.009(6) 0.036(8)
C3 0.064(10) 0.066(10) 0.091(12) -0.041(10) -0.016(9) -0.001(8)
C13 0.059(9) 0.080(10) 0.050(7) 0.008(7) -0.002(6) 0.048(8)
C21 0.042(6) 0.074(9) 0.034(6) -0.004(6) -0.003(5) 0.014(6)
C19 0.056(8) 0.037(6) 0.073(9) -0.007(6) -0.004(7) -0.006(6)
C20 0.048(7) 0.046(7) 0.038(6) 0.005(5) -0.004(5) 0.003(5)
C4 0.064(10) 0.062(9) 0.067(9) -0.015(7) -0.007(8) 0.016(8)
C1 0.082(12) 0.057(9) 0.074(10) -0.019(8) 0.020(9) -0.027(8)
C23 0.042(8) 0.096(13) 0.101(14) -0.006(12) 0.024(9) -0.010(9)
C29 0.026(6) 0.100(12) 0.070(10) 0.035(9) -0.012(6) 0.012(7)
C12 0.064(9) 0.034(6) 0.074(9) 0.002(6) 0.004(7) 0.023(6)
C5 0.037(6) 0.053(7) 0.042(6) -0.005(5) -0.014(5) 0.009(5)
C18 0.036(7) 0.078(10) 0.058(8) -0.006(7) -0.006(6) -0.013(7)
C24 0.067(11) 0.085(12) 0.079(11) 0.010(9) 0.041(9) 0.015(9)
C30 0.049(8) 0.074(10) 0.061(8) 0.025(7) -0.014(6) 0.009(7)
C28 0.079(13) 0.073(11) 0.126(18) 0.041(12) -0.053(13) 0.009(10)
C7 0.096(14) 0.081(12) 0.053(9) 0.011(8) 0.003(9) 0.018(10)
C27 0.051(8) 0.061(9) 0.085(11) 0.017(8) 0.022(8) 0.016(7)
C9 0.124(19) 0.092(14) 0.066(10) 0.017(9) 0.042(12) 0.005(12)
C8 0.093(14) 0.17(2) 0.052(10) -0.003(11) 0.022(10) 0.017(15)
C10 0.089(12) 0.053(8) 0.071(10) 0.011(7) 0.021(9) 0.000(8)
C2 0.071(11) 0.065(10) 0.102(14) -0.018(10) 0.002(10) -0.028(9)

loop_
_atom_type_symbol
_atom_type_description
_atom_type_scat_dispersion_real
_atom_type_scat_dispersion_imag
_atom_type_scat_source
C C 0.0033 0.0016 'International Tables Vol C Tables 4.2.6.8 and 6.1.1.4'
H H 0.0000 0.0000 'International Tables Vol C Tables 4.2.6.8 and 6.1.1.4'
N N 0.0061 0.0033 'International Tables Vol C Tables 4.2.6.8 and 6.1.1.4'
Co Co 0.3494 0.9721 'International Tables Vol C Tables 4.2.6.8 and 6.1.1.4'
Cu Cu 0.3201 1.2651 'International Tables Vol C Tables 4.2.6.8 and 6.1.1.4'
I I -0.4742 1.8119 'International Tables Vol C Tables 4.2.6.8 and 6.1.1.4'

loop_
_geom_angle_atom_site_label_1
_geom_angle_atom_site_label_2
_geom_angle_atom_site_label_3
_geom_angle
_geom_angle_site_symmetry_1
_geom_angle_site_symmetry_3
Cu4 I7 Cu5 129.65(7) . .
Cu4 I7 Cu2 68.12(7) . .
Cu5 I7 Cu2 62.17(6) . .
Cu4 I7 Cu3 98.56(7) . .
Cu5 I7 Cu3 64.67(6) . .
Cu2 I7 Cu3 61.54(6) . .
Cu4 I7 Cu1 66.07(7) . .
Cu5 I7 Cu1 129.48(7) . .
Cu2 I7 Cu1 100.29(7) . .
Cu3 I7 Cu1 65.52(7) . .
Cu5 I6 Cu3 68.07(7) . .
Cu5 I6 Cu4 62.84(6) . 4_565
Cu3 I6 Cu4 128.07(7) . 4_565
Cu1 I5 Cu4 69.79(8) 4_565 4_565
Cu1 I5 Cu5 63.30(6) 4_565 .
Cu4 I5 Cu5 62.33(7) 4_565 .
Cu2 I4 Cu3 66.51(7) . .
Cu5 I3 Cu2 65.26(6) . .
Cu5 I3 Cu1 64.06(7) . 4_565
Cu2 I3 Cu1 126.63(7) . 4_565
Cu4 I2 Cu2 71.60(8) . .
Cu1 I1 Cu3 71.46(8) . .
N3 Co1 N2 89.5(4) . .
N3 Co1 N6 170.3(4) . .
N2 Co1 N6 97.1(4) . .
N3 Co1 N5 96.6(4) . .
N2 Co1 N5 168.3(4) . .
N6 Co1 N5 78.3(4) . .
N3 Co1 N4 76.6(4) . .
N2 Co1 N4 101.9(4) . .
N6 Co1 N4 94.9(4) . .
N5 Co1 N4 89.2(4) . .
N3 Co1 N1 96.7(4) . .
N2 Co1 N1 76.1(4) . .
N6 Co1 N1 91.9(4) . .
N5 Co1 N1 93.2(4) . .
N4 Co1 N1 173.1(4) . .
I6 Cu5 I3 122.57(8) . .
I6 Cu5 I5 110.96(7) . .
I3 Cu5 I5 108.94(7) . .
I6 Cu5 I7 107.34(7) . .
I3 Cu5 I7 108.40(7) . .
I5 Cu5 I7 95.06(6) . .
I6 Cu5 Cu4 61.03(7) . 4_565
I3 Cu5 Cu4 115.17(8) . 4_565
I5 Cu5 Cu4 56.85(6) . 4_565
I7 Cu5 Cu4 133.64(8) . 4_565
I6 Cu5 Cu1 117.37(9) . 4_565
I3 Cu5 Cu1 59.29(7) . 4_565
I5 Cu5 Cu1 56.08(6) . 4_565
I7 Cu5 Cu1 132.76(9) . 4_565
Cu4 Cu5 Cu1 64.83(8) 4_565 4_565
I6 Cu5 Cu2 108.20(8) . .
I3 Cu5 Cu2 58.56(6) . .
I5 Cu5 Cu2 138.21(8) . .
I7 Cu5 Cu2 59.21(6) . .
Cu4 Cu5 Cu2 163.76(10) 4_565 .
Cu1 Cu5 Cu2 115.72(9) 4_565 .
I6 Cu5 Cu3 57.66(6) . .
I3 Cu5 Cu3 110.17(8) . .
I5 Cu5 Cu3 137.96(8) . .
I7 Cu5 Cu3 58.22(6) . .
Cu4 Cu5 Cu3 116.48(9) 4_565 .
Cu1 Cu5 Cu3 165.28(10) 4_565 .
Cu2 Cu5 Cu3 58.50(7) . .
I2 Cu4 I5 112.85(9) . 4_465
I2 Cu4 I7 106.74(9) . .
I5 Cu4 I7 112.15(9) 4_465 .
I2 Cu4 I6 114.78(9) . 4_465
I5 Cu4 I6 110.14(9) 4_465 4_465
I7 Cu4 I6 99.38(8) . 4_465
I2 Cu4 Cu5 158.85(11) . 4_465
I5 Cu4 Cu5 60.81(7) 4_465 4_465
I7 Cu4 Cu5 94.01(8) . 4_465
I6 Cu4 Cu5 56.13(6) 4_465 4_465
I2 Cu4 Cu1 137.38(11) . .
I5 Cu4 Cu1 54.82(7) 4_465 .
I7 Cu4 Cu1 58.49(7) . .
I6 Cu4 Cu1 107.32(9) 4_465 .
Cu5 Cu4 Cu1 58.07(8) 4_465 .
I4 Cu3 I1 116.06(9) . .
I4 Cu3 I6 107.85(8) . .
I1 Cu3 I6 110.67(9) . .
I4 Cu3 I7 113.27(8) . .
I1 Cu3 I7 104.80(8) . .
I6 Cu3 I7 103.49(7) . .
I4 Cu3 Cu2 56.54(6) . .
I1 Cu3 Cu2 143.12(11) . .
I6 Cu3 Cu2 105.53(9) . .
I7 Cu3 Cu2 58.94(7) . .
I4 Cu3 Cu5 100.02(8) . .
I1 Cu3 Cu5 143.92(9) . .
I6 Cu3 Cu5 54.27(6) . .
I7 Cu3 Cu5 57.12(6) . .
Cu2 Cu3 Cu5 58.79(7) . .
I4 Cu3 Cu1 111.73(9) . .
I1 Cu3 Cu1 53.46(7) . .
I6 Cu3 Cu1 140.27(9) . .
I7 Cu3 Cu1 57.35(7) . .
Cu2 Cu3 Cu1 93.48(9) . .
Cu5 Cu3 Cu1 113.96(9) . .
I4 Cu2 I2 109.52(8) . .
I4 Cu2 I3 111.26(8) . .
I2 Cu2 I3 111.21(8) . .
I4 Cu2 I7 114.23(8) . .
I2 Cu2 I7 104.50(8) . .
I3 Cu2 I7 105.91(7) . .
I4 Cu2 Cu3 56.96(6) . .
I2 Cu2 Cu3 136.80(11) . .
I3 Cu2 Cu3 111.81(9) . .
I7 Cu2 Cu3 59.52(7) . .
I4 Cu2 Cu5 103.30(8) . .
I2 Cu2 Cu5 147.13(9) . .
I3 Cu2 Cu5 56.19(6) . .
I7 Cu2 Cu5 58.62(6) . .
Cu3 Cu2 Cu5 62.70(7) . .
I1 Cu1 I5 117.04(9) . 4_465
I1 Cu1 I3 113.12(10) . 4_465
I5 Cu1 I3 110.61(9) 4_465 4_465
I1 Cu1 I7 106.05(9) . .
I5 Cu1 I7 109.72(9) 4_465 .
I3 Cu1 I7 98.52(8) 4_465 .
I1 Cu1 Cu5 161.52(12) . 4_465
I5 Cu1 Cu5 60.61(6) 4_465 4_465
I3 Cu1 Cu5 56.65(6) 4_465 4_465
I7 Cu1 Cu5 91.32(8) . 4_465
I1 Cu1 Cu4 138.86(12) . .
I5 Cu1 Cu4 55.39(6) 4_465 .
I3 Cu1 Cu4 106.29(9) 4_465 .
I7 Cu1 Cu4 55.44(7) . .
Cu5 Cu1 Cu4 57.10(7) 4_465 .
I1 Cu1 Cu3 55.09(7) . .
I5 Cu1 Cu3 109.33(9) 4_465 .
I3 Cu1 Cu3 138.53(10) 4_465 .
I7 Cu1 Cu3 57.13(7) . .
Cu5 Cu1 Cu3 143.23(11) 4_465 .
Cu4 Cu1 Cu3 87.46(10) . .
C15 N3 C11 119.7(11) . .
C15 N3 Co1 116.7(8) . .
C11 N3 Co1 123.5(9) . .
C25 N5 C21 119.1(11) . .
C25 N5 Co1 116.3(8) . .
C21 N5 Co1 124.6(8) . .
N4 C16 C17 121.1(12) . .
N4 C16 C15 115.4(10) . .
C17 C16 C15 123.6(12) . .
C20 N4 C16 116.9(11) . .
C20 N4 Co1 127.8(9) . .
C16 N4 Co1 114.8(8) . .
C6 N2 C10 120.1(13) . .
C6 N2 Co1 115.8(10) . .
C10 N2 Co1 123.8(11) . .
C30 N6 C26 120.8(12) . .
C30 N6 Co1 124.1(10) . .
C26 N6 Co1 115.1(8) . .
C1 N1 C5 118.5(13) . .
C1 N1 Co1 125.2(10) . .
C5 N1 Co1 116.2(10) . .
N5 C25 C24 123.3(14) . .
N5 C25 C26 114.9(11) . .
C24 C25 C26 121.8(13) . .
N3 C15 C14 121.5(12) . .
N3 C15 C16 115.3(10) . .
C14 C15 C16 123.2(12) . .
C23 C22 C21 119.6(15) . .
C16 C17 C18 120.9(13) . .
N3 C11 C12 120.8(13) . .
C13 C14 C15 118.7(14) . .
C27 C26 N6 121.0(13) . .
C27 C26 C25 123.8(13) . .
N6 C26 C25 115.2(11) . .
N2 C6 C7 119.2(17) . .
N2 C6 C5 117.8(11) . .
C7 C6 C5 122.5(15) . .
C4 C3 C2 119.2(15) . .
C12 C13 C14 118.5(11) . .
N5 C21 C22 119.4(12) . .
C20 C19 C18 117.7(13) . .
C19 C20 N4 124.7(12) . .
C3 C4 C5 124.2(16) . .
N1 C1 C2 125.3(16) . .
C24 C23 C22 121.1(17) . .
C28 C29 C30 117.4(14) . .
C11 C12 C13 120.1(12) . .
N1 C5 C4 118.8(14) . .
N1 C5 C6 114.1(12) . .
C4 C5 C6 127.2(13) . .
C17 C18 C19 118.5(13) . .
C23 C24 C25 116.7(16) . .
N6 C30 C29 120.8(15) . .
C29 C28 C27 122.6(15) . .
C8 C7 C6 118(2) . .
C26 C27 C28 117.4(16) . .
C10 C9 C8 110.7(19) . .
C7 C8 C9 123.4(17) . .
N2 C10 C9 127.3(19) . .
C1 C2 C3 113.8(17) . .

loop_
_geom_bond_atom_site_label_1
_geom_bond_atom_site_label_2
_geom_bond_distance
_geom_bond_site_symmetry_2
I7 Cu4 2.709(2) .
I7 Cu5 2.763(2) .
I7 Cu2 2.781(2) .
I7 Cu3 2.797(2) .
I7 Cu1 2.804(3) .
I6 Cu5 2.603(2) .
I6 Cu3 2.709(2) .
I6 Cu4 2.742(3) 4_565
I5 Cu1 2.618(2) 4_565
I5 Cu4 2.637(2) 4_565
I5 Cu5 2.749(2) .
I4 Cu2 2.596(2) .
I4 Cu3 2.608(2) .
I3 Cu5 2.619(2) .
I3 Cu2 2.689(2) .
I3 Cu1 2.695(3) 4_565
I2 Cu4 2.625(2) .
I2 Cu2 2.632(2) .
I1 Cu1 2.568(2) .
I1 Cu3 2.622(2) .
Co1 N3 2.089(10) .
Co1 N2 2.104(10) .
Co1 N6 2.104(11) .
Co1 N5 2.116(10) .
Co1 N4 2.135(10) .
Co1 N1 2.170(12) .
Cu5 Cu4 2.789(3) 4_565
Cu5 Cu1 2.819(3) 4_565
Cu5 Cu2 2.862(3) .
Cu5 Cu3 2.974(3) .
Cu4 I5 2.637(2) 4_465
Cu4 I6 2.742(3) 4_465
Cu4 Cu5 2.789(3) 4_465
Cu4 Cu1 3.006(3) .
Cu3 Cu2 2.854(3) .
Cu3 Cu1 3.031(3) .
Cu1 I5 2.618(2) 4_465
Cu1 I3 2.695(3) 4_465
Cu1 Cu5 2.819(3) 4_465
N3 C15 1.353(16) .
N3 C11 1.364(16) .
N5 C25 1.320(16) .
N5 C21 1.348(16) .
C16 N4 1.353(16) .
C16 C17 1.358(18) .
C16 C15 1.459(18) .
N4 C20 1.349(16) .
N2 C6 1.344(19) .
N2 C10 1.34(2) .
N6 C30 1.339(17) .
N6 C26 1.357(17) .
N1 C1 1.29(2) .
N1 C5 1.330(17) .
C25 C24 1.383(19) .
C25 C26 1.531(19) .
C15 C14 1.403(18) .
C22 C23 1.35(2) .
C22 C21 1.383(19) .
C17 C18 1.37(2) .
C11 C12 1.386(19) .
C14 C13 1.40(2) .
C26 C27 1.35(2) .
C6 C7 1.45(2) .
C6 C5 1.46(2) .
C3 C4 1.28(3) .
C3 C2 1.41(3) .
C13 C12 1.40(2) .
C19 C20 1.348(19) .
C19 C18 1.38(2) .
C4 C5 1.35(2) .
C1 C2 1.39(2) .
C23 C24 1.34(3) .
C29 C28 1.30(3) .
C29 C30 1.43(2) .
C28 C27 1.44(3) .
C7 C8 1.30(3) .
C9 C10 1.35(2) .
C9 C8 1.53(4) .

loop_
_geom_hbond_atom_site_label_D
_geom_hbond_atom_site_label_H
_geom_hbond_atom_site_label_A
_geom_hbond_distance_DH
_geom_hbond_distance_HA
_geom_hbond_distance_DA
_geom_hbond_angle_DHA
_geom_hbond_site_symmetry_A
C12 H12 I4 0.93 3.00 3.911(12) 166.9 1_565
C14 H14 I4 0.93 2.98 3.872(15) 161.9 3_654

loop_
_platon_squeeze_void_nr
_platon_squeeze_void_average_x
_platon_squeeze_void_average_y
_platon_squeeze_void_average_z
_platon_squeeze_void_volume
_platon_squeeze_void_count_electrons
1 -0.085 0.258 0.147 105.2 21.6
2 0.085 0.758 0.353 105.2 26.3
3 0.415 0.242 0.853 105.3 24.8
4 0.585 0.742 0.647 105.2 23.8
